data_7040123
loop_
_publ_author_name
'Dobrova, Aliona'
'Platzer, Sonja'
'Bacher, Felix'
'Milunovic, Miljan N. M.'
'Dobrov, Anatolie'
'Spengler, Gabriella'
'Enyedy, \'Eva A'
'Novitchi, Ghenadie'
'Arion, Vladimir B.'

_publ_section_title
;
 Structure-antiproliferative activity studies on l-proline- and
 homoproline-4-N-pyrrolidine-3-thiosemicarbazone hybrids and their
 nickel(ii), palladium(ii) and copper(ii) complexes.
;
_journal_issue 34
_journal_name_full 'Dalton transactions (Cambridge, England : 2003)'
_journal_page_first 13427
_journal_page_last 13439
_journal_paper_doi 10.1039/c6dt02784a
_journal_volume 45
_journal_year 2016
_chemical_absolute_configuration ad
_chemical_formula_moiety 'C19 H26 Cl N4 O3 Pd S, Cl'
_chemical_formula_sum 'C19 H26 Cl2 N4 O3 Pd S'
_chemical_formula_weight 567.80
_chemical_name_systematic
;
 ?
;
_space_group_crystal_system monoclinic
_space_group_IT_number 4
_space_group_name_Hall 'P 2yb'
_space_group_name_H-M_alt 'P 1 21 1'
_symmetry_space_group_name_Hall 'P 2yb'
_symmetry_space_group_name_H-M 'P 1 21 1'
_atom_sites_solution_hydrogens geom
_audit_creation_method SHELXL-2014
_audit_update_record
;
2016-04-01 deposited with the CCDC.
2016-08-03 downloaded from the CCDC.
;
_cell_angle_alpha 90
_cell_angle_beta 101.011(2)
_cell_angle_gamma 90
_cell_formula_units_Z 4
_cell_length_a 6.9628(5)
_cell_length_b 18.5602(13)
_cell_length_c 17.4498(12)
_cell_measurement_reflns_used 7395
_cell_measurement_temperature 100(2)
_cell_measurement_theta_max 29.89
_cell_measurement_theta_min 2.50
_cell_volume 2213.5(3)
_computing_cell_refinement 'Bruker SAINT'
_computing_data_collection 'Bruker Apex2'
_computing_data_reduction 'Bruker SAINT'
_computing_molecular_graphics 'Bruker SHELXTL'
_computing_publication_material 'Bruker SHELXTL'
_computing_structure_refinement 'SHELXL-2014 (Sheldrick, 2014)'
_computing_structure_solution 'SHELXS-2014 (Sheldrick, 2014)'
_diffrn_ambient_temperature 100(2)
_diffrn_measured_fraction_theta_full 0.999
_diffrn_measured_fraction_theta_max 0.998
_diffrn_measurement_device_type 'Bruker X8 APEX-II CCD'
_diffrn_measurement_method '\f and \w scans'
_diffrn_radiation_type MoK\a
_diffrn_radiation_wavelength 0.71073
_diffrn_reflns_av_R_equivalents 0.0407
_diffrn_reflns_av_unetI/netI 0.0662
_diffrn_reflns_Laue_measured_fraction_full 0.999
_diffrn_reflns_Laue_measured_fraction_max 0.998
_diffrn_reflns_limit_h_max 9
_diffrn_reflns_limit_h_min -9
_diffrn_reflns_limit_k_max 26
_diffrn_reflns_limit_k_min -26
_diffrn_reflns_limit_l_max 24
_diffrn_reflns_limit_l_min -22
_diffrn_reflns_number 27622
_diffrn_reflns_point_group_measured_fraction_full 0.998
_diffrn_reflns_point_group_measured_fraction_max 0.985
_diffrn_reflns_theta_full 25.242
_diffrn_reflns_theta_max 29.991
_diffrn_reflns_theta_min 2.195
_exptl_absorpt_coefficient_mu 1.203
_exptl_absorpt_correction_T_max 0.9423
_exptl_absorpt_correction_T_min 0.8401
_exptl_absorpt_correction_type multi-scan
_exptl_absorpt_process_details SADABS
_exptl_crystal_colour yellow
_exptl_crystal_density_diffrn 1.704
_exptl_crystal_description block
_exptl_crystal_F_000 1152
_exptl_crystal_size_max 0.150
_exptl_crystal_size_mid 0.050
_exptl_crystal_size_min 0.050
_exptl_transmission_factor_max 0.942
_exptl_transmission_factor_min 0.840
_refine_diff_density_max 1.193
_refine_diff_density_min -0.785
_refine_diff_density_rms 0.109
_refine_ls_abs_structure_details
;
 Flack x determined using 4420 quotients [(I+)-(I-)]/[(I+)+(I-)]
 (Parsons, Flack and Wagner, Acta Cryst. B69 (2013) 249-259).
;
_refine_ls_abs_structure_Flack -0.011(19)
_refine_ls_extinction_method none
_refine_ls_goodness_of_fit_ref 1.023
_refine_ls_hydrogen_treatment constr
_refine_ls_matrix_type full
_refine_ls_number_parameters 545
_refine_ls_number_reflns 12711
_refine_ls_number_restraints 1
_refine_ls_restrained_S_all 1.023
_refine_ls_R_factor_all 0.0558
_refine_ls_R_factor_gt 0.0418
_refine_ls_shift/su_max 0.001
_refine_ls_shift/su_mean 0.000
_refine_ls_structure_factor_coef Fsqd
_refine_ls_weighting_details 'w=1/[\s^2^(Fo^2^)+(0.0377P)^2^] where P=(Fo^2^+2Fc^2^)/3'
_refine_ls_weighting_scheme calc
_refine_ls_wR_factor_gt 0.0829
_refine_ls_wR_factor_ref 0.0899
_reflns_Friedel_coverage 0.920
_reflns_Friedel_fraction_full 0.998
_reflns_Friedel_fraction_max 0.971
_reflns_number_gt 10705
_reflns_number_total 12711
_reflns_threshold_expression 'I > 2\s(I)'
_cod_data_source_file c6dt02784a2.cif
_cod_data_source_block allu267
_cod_depositor_comments 'Adding full bibliography for 7040123--7040126.cif.'
_cod_database_code 7040123
_shelx_space_group_comment
;
The symmetry employed for this shelxl refinement is uniquely defined
by the following loop, which should always be used as a source of
symmetry information in preference to the above space-group names.
They are only intended as comments.
;
_shelx_estimated_absorpt_t_min 0.840
_shelx_estimated_absorpt_t_max 0.942
_shelxl_version_number 2014-3

loop_
_space_group_symop_operation_xyz
'x, y, z'
'-x, y+1/2, -z'

loop_
_atom_site_label
_atom_site_type_symbol
_atom_site_fract_x
_atom_site_fract_y
_atom_site_fract_z
_atom_site_U_iso_or_equiv
_atom_site_adp_type
_atom_site_occupancy
_atom_site_site_symmetry_order
_atom_site_calc_flag
_atom_site_refinement_flags_posn
_atom_site_refinement_flags_adp
Pd1A Pd 0.86628(6) 0.87987(2) 0.12945(2) 0.01674(10) Uani 1 1 d . .
Cl1A Cl 0.8781(2) 0.77091(9) 0.06716(9) 0.0243(3) Uani 1 1 d . .
S1A S 1.1779(2) 0.87042(10) 0.19296(8) 0.0197(3) Uani 1 1 d . .
O1A O 0.5844(6) 0.8891(3) 0.0755(2) 0.0207(10) Uani 1 1 d . .
O2A O 0.4774(8) 0.9428(3) -0.1878(4) 0.0524(16) Uani 1 1 d . .
O3A O 0.7594(7) 0.8941(3) -0.1299(3) 0.0465(14) Uani 1 1 d . .
H30A H 0.8088 0.9001 -0.0825 0.070 Uiso 1 1 calc R U
N1A N 0.8632(7) 0.9747(3) 0.1807(3) 0.0178(11) Uani 1 1 d . .
N2A N 1.0300(7) 0.9940(3) 0.2331(3) 0.0201(11) Uani 1 1 d . .
H2A H 1.0333 1.0346 0.2595 0.024 Uiso 1 1 calc R U
N3A N 1.3451(8) 0.9693(3) 0.2946(3) 0.0207(12) Uani 1 1 d . .
N4A N 0.2669(7) 0.8671(3) -0.0967(3) 0.0253(11) Uani 1 1 d . .
H4A H 0.2324 0.9111 -0.1294 0.030 Uiso 1 1 calc R U
C1A C 0.4774(9) 0.9481(3) 0.0737(3) 0.0184(13) Uani 1 1 d . .
C2A C 0.2911(9) 0.9471(4) 0.0234(3) 0.0211(13) Uani 1 1 d . .
C3A C 0.1655(9) 1.0050(4) 0.0228(3) 0.0220(14) Uani 1 1 d . .
H3A H 0.0408 1.0034 -0.0107 0.026 Uiso 1 1 calc R U
C4A C 0.2155(9) 1.0655(4) 0.0697(4) 0.0210(14) Uani 1 1 d . .
C5A C 0.3990(10) 1.0677(4) 0.1165(4) 0.0227(14) Uani 1 1 d . .
H5A H 0.4359 1.1087 0.1485 0.027 Uiso 1 1 calc R U
C6A C 0.5331(9) 1.0106(3) 0.1182(3) 0.0180(13) Uani 1 1 d . .
C7A C 0.7208(9) 1.0193(3) 0.1699(3) 0.0179(13) Uani 1 1 d . .
H7A H 0.7401 1.0628 0.1989 0.021 Uiso 1 1 calc R U
C8A C 1.1879(9) 0.9502(3) 0.2438(3) 0.0177(13) Uani 1 1 d . .
C9A C 0.0699(10) 1.1259(4) 0.0708(4) 0.0286(15) Uani 1 1 d . .
H9A1 H 0.0846 1.1452 0.1239 0.043 Uiso 1 1 calc R U
H9A2 H -0.0633 1.1073 0.0540 0.043 Uiso 1 1 calc R U
H9A3 H 0.0940 1.1643 0.0352 0.043 Uiso 1 1 calc R U
C10A C 0.2122(9) 0.8790(4) -0.0179(3) 0.0226(13) Uani 1 1 d . .
H10A H 0.0678 0.8796 -0.0248 0.027 Uiso 1 1 calc R U
H10B H 0.2600 0.8374 0.0161 0.027 Uiso 1 1 calc R U
C11A C 0.1597(10) 0.8025(3) -0.1385(4) 0.0375(18) Uani 1 1 d . .
H11A H 0.0319 0.7950 -0.1227 0.045 Uiso 1 1 calc R U
H11B H 0.1383 0.8085 -0.1959 0.045 Uiso 1 1 calc R U
C12A C 0.2985(11) 0.7408(4) -0.1116(5) 0.0397(18) Uani 1 1 d . .
H12A H 0.2927 0.7263 -0.0575 0.048 Uiso 1 1 calc R U
H12B H 0.2679 0.6985 -0.1464 0.048 Uiso 1 1 calc R U
C13A C 0.4960(11) 0.7717(3) -0.1164(4) 0.0342(15) Uani 1 1 d . .
H13A H 0.5212 0.7686 -0.1702 0.041 Uiso 1 1 calc R U
H13B H 0.6017 0.7462 -0.0806 0.041 Uiso 1 1 calc R U
C14A C 0.4813(9) 0.8506(3) -0.0915(3) 0.0253(13) Uani 1 1 d . .
H14A H 0.5496 0.8558 -0.0359 0.030 Uiso 1 1 calc R U
C15A C 0.5700(11) 0.9022(4) -0.1401(4) 0.0294(16) Uani 1 1 d . .
C19A C 1.5204(9) 0.9250(4) 0.3132(4) 0.0241(14) Uani 1 1 d . .
H19A H 1.5690 0.9119 0.2653 0.029 Uiso 1 1 calc R U
H19B H 1.4946 0.8804 0.3406 0.029 Uiso 1 1 calc R U
C18A C 1.6635(10) 0.9720(4) 0.3650(4) 0.0283(17) Uani 1 1 d . .
H18A H 1.7385 1.0019 0.3341 0.034 Uiso 1 1 calc R U
H18B H 1.7561 0.9428 0.4027 0.034 Uiso 1 1 calc R U
C17A C 1.5356(11) 1.0191(4) 0.4072(4) 0.0346(18) Uani 1 1 d . .
H17A H 1.5032 0.9936 0.4529 0.042 Uiso 1 1 calc R U
H17B H 1.6026 1.0649 0.4249 0.042 Uiso 1 1 calc R U
C16A C 1.3534(10) 1.0328(4) 0.3463(4) 0.0287(16) Uani 1 1 d . .
H16A H 1.2359 1.0357 0.3704 0.034 Uiso 1 1 calc R U
H16B H 1.3652 1.0780 0.3174 0.034 Uiso 1 1 calc R U
Pd1B Pd 0.14796(6) 0.75938(2) 0.35919(2) 0.01678(10) Uani 1 1 d . .
Cl1B Cl 0.1422(2) 0.86916(9) 0.42119(9) 0.0240(3) Uani 1 1 d . .
S1B S -0.1631(2) 0.77038(9) 0.29627(9) 0.0201(4) Uani 1 1 d . .
O1B O 0.4302(6) 0.7490(3) 0.4111(2) 0.0201(10) Uani 1 1 d . .
O2B O 0.2972(7) 0.7342(3) 0.5727(3) 0.0481(15) Uani 1 1 d . .
O3B O 0.4218(7) 0.6979(3) 0.6933(3) 0.0342(11) Uani 1 1 d . .
H30B H 0.3067 0.6839 0.6925 0.051 Uiso 1 1 calc R U
N1B N 0.1472(7) 0.6641(3) 0.3091(3) 0.0175(11) Uani 1 1 d . .
N2B N -0.0220(7) 0.6451(3) 0.2555(3) 0.0225(12) Uani 1 1 d . .
H2B H -0.0280 0.6044 0.2292 0.027 Uiso 1 1 calc R U
N3B N -0.3358(8) 0.6728(3) 0.1944(3) 0.0218(12) Uani 1 1 d . .
N4B N 0.6376(7) 0.7891(2) 0.5471(3) 0.0206(11) Uani 1 1 d . .
H4B H 0.5057 0.7822 0.5134 0.025 Uiso 1 1 calc R U
C1B C 0.5326(9) 0.6897(4) 0.4137(3) 0.0211(14) Uani 1 1 d . .
C2B C 0.7219(9) 0.6902(4) 0.4633(3) 0.0207(13) Uani 1 1 d . .
C3B C 0.8429(10) 0.6308(4) 0.4670(4) 0.0245(15) Uani 1 1 d . .
H3B H 0.9668 0.6324 0.5011 0.029 Uiso 1 1 calc R U
C4B C 0.7907(10) 0.5682(4) 0.4227(4) 0.0270(15) Uani 1 1 d . .
C5B C 0.6102(11) 0.5677(4) 0.3751(4) 0.0265(16) Uani 1 1 d . .
H5B H 0.5733 0.5264 0.3435 0.032 Uiso 1 1 calc R U
C6B C 0.4735(9) 0.6260(3) 0.3704(3) 0.0190(13) Uani 1 1 d . .
C7B C 0.2901(9) 0.6173(3) 0.3194(3) 0.0203(13) Uani 1 1 d . .
H7B H 0.2695 0.5738 0.2903 0.024 Uiso 1 1 calc R U
C8B C -0.1755(9) 0.6910(4) 0.2454(3) 0.0200(13) Uani 1 1 d . .
C9B C 0.9304(11) 0.5066(4) 0.4271(4) 0.0353(18) Uani 1 1 d . .
H9B1 H 0.9462 0.4839 0.4787 0.053 Uiso 1 1 calc R U
H9B2 H 1.0575 0.5243 0.4189 0.053 Uiso 1 1 calc R U
H9B3 H 0.8794 0.4711 0.3867 0.053 Uiso 1 1 calc R U
C10B C 0.7873(8) 0.7603(5) 0.5031(3) 0.0247(13) Uani 1 1 d . .
H10C H 0.8093 0.7961 0.4636 0.030 Uiso 1 1 calc R U
H10D H 0.9129 0.7529 0.5398 0.030 Uiso 1 1 calc R U
C11B C 0.6638(10) 0.8685(3) 0.5637(4) 0.0326(16) Uani 1 1 d . .
H11C H 0.7976 0.8842 0.5599 0.039 Uiso 1 1 calc R U
H11D H 0.5679 0.8971 0.5267 0.039 Uiso 1 1 calc R U
C12B C 0.6294(12) 0.8767(4) 0.6459(5) 0.049(2) Uani 1 1 d . .
H12C H 0.6969 0.9199 0.6714 0.058 Uiso 1 1 calc R U
H12D H 0.4880 0.8802 0.6468 0.058 Uiso 1 1 calc R U
C13B C 0.7160(10) 0.8087(4) 0.6846(4) 0.0362(17) Uani 1 1 d . .
H13C H 0.6709 0.8000 0.7342 0.043 Uiso 1 1 calc R U
H13D H 0.8608 0.8103 0.6948 0.043 Uiso 1 1 calc R U
C14B C 0.6365(8) 0.7513(3) 0.6231(3) 0.0235(12) Uani 1 1 d . .
H14B H 0.7266 0.7089 0.6286 0.028 Uiso 1 1 calc R U
C15B C 0.4331(11) 0.7273(4) 0.6257(4) 0.0253(15) Uani 1 1 d . .
C19B C -0.5087(9) 0.7201(4) 0.1764(4) 0.0262(15) Uani 1 1 d . .
H19C H -0.4796 0.7652 0.1505 0.031 Uiso 1 1 calc R U
H19D H -0.5611 0.7320 0.2238 0.031 Uiso 1 1 calc R U
C18B C -0.6498(12) 0.6708(7) 0.1201(5) 0.062(3) Uani 1 1 d . .
H18C H -0.7280 0.6409 0.1497 0.075 Uiso 1 1 calc R U
H18D H -0.7403 0.7002 0.0819 0.075 Uiso 1 1 calc R U
C17B C -0.5308(12) 0.6257(5) 0.0806(5) 0.049(2) Uani 1 1 d . .
H17C H -0.4976 0.6509 0.0349 0.059 Uiso 1 1 calc R U
H17D H -0.6001 0.5804 0.0627 0.059 Uiso 1 1 calc R U
C16B C -0.3469(11) 0.6104(4) 0.1414(4) 0.0301(17) Uani 1 1 d . .
H16C H -0.3595 0.5648 0.1695 0.036 Uiso 1 1 calc R U
H16D H -0.2298 0.6077 0.1170 0.036 Uiso 1 1 calc R U
Cl2A Cl 0.9703(3) 1.15263(11) 0.28946(11) 0.0339(4) Uani 1 1 d . .
Cl2B Cl 0.9989(3) 0.98047(11) 0.78852(12) 0.0403(5) Uani 1 1 d . .

loop_
_atom_site_aniso_label
_atom_site_aniso_U_11
_atom_site_aniso_U_22
_atom_site_aniso_U_33
_atom_site_aniso_U_23
_atom_site_aniso_U_13
_atom_site_aniso_U_12
Pd1A 0.0174(2) 0.0162(2) 0.0160(2) -0.00016(18) 0.00160(16) 0.00085(18)
Cl1A 0.0283(8) 0.0198(8) 0.0248(7) -0.0038(6) 0.0054(6) 0.0015(6)
S1A 0.0190(7) 0.0189(9) 0.0212(7) 0.0016(6) 0.0037(6) 0.0036(7)
O1A 0.023(2) 0.018(3) 0.019(2) -0.0042(19) 0.0000(17) 0.000(2)
O2A 0.040(3) 0.047(3) 0.073(4) 0.027(3) 0.018(3) 0.012(3)
O3A 0.034(3) 0.062(4) 0.041(3) 0.019(3) -0.002(2) 0.000(3)
N1A 0.016(3) 0.018(3) 0.019(3) 0.001(2) 0.001(2) 0.000(2)
N2A 0.020(3) 0.018(3) 0.020(3) 0.000(2) -0.002(2) 0.002(2)
N3A 0.018(3) 0.019(3) 0.022(3) 0.002(2) -0.001(2) 0.002(2)
N4A 0.029(3) 0.019(3) 0.024(3) 0.001(2) -0.005(2) -0.001(2)
C1A 0.021(3) 0.015(3) 0.019(3) 0.001(2) 0.004(3) 0.003(2)
C2A 0.021(3) 0.025(3) 0.017(3) 0.000(2) 0.004(3) -0.002(3)
C3A 0.018(3) 0.027(3) 0.021(3) 0.004(3) 0.001(2) -0.003(3)
C4A 0.018(3) 0.022(3) 0.023(3) 0.005(3) 0.003(3) 0.005(3)
C5A 0.021(3) 0.022(3) 0.023(3) 0.002(3) -0.002(3) 0.001(3)
C6A 0.017(3) 0.019(3) 0.018(3) 0.003(2) 0.002(2) 0.002(2)
C7A 0.020(3) 0.013(3) 0.021(3) -0.001(2) 0.004(2) 0.000(2)
C8A 0.017(3) 0.017(3) 0.018(3) 0.003(2) 0.002(2) -0.003(2)
C9A 0.018(3) 0.031(4) 0.036(4) 0.007(3) 0.004(3) 0.009(3)
C10A 0.023(3) 0.023(3) 0.021(3) 0.004(3) 0.000(2) -0.010(3)
C11A 0.037(4) 0.027(3) 0.040(4) -0.004(3) -0.015(3) -0.012(3)
C12A 0.043(4) 0.031(4) 0.042(4) -0.004(3) -0.001(4) -0.005(3)
C13A 0.044(4) 0.031(4) 0.029(3) 0.001(3) 0.011(3) 0.003(3)
C14A 0.027(3) 0.028(3) 0.019(3) -0.002(2) -0.001(2) 0.003(3)
C15A 0.037(4) 0.021(3) 0.026(3) 0.000(3) -0.002(3) 0.002(3)
C19A 0.018(3) 0.024(3) 0.030(3) 0.004(3) 0.002(3) 0.001(3)
C18A 0.029(4) 0.026(4) 0.028(4) 0.006(3) 0.001(3) -0.001(3)
C17A 0.032(4) 0.029(4) 0.037(4) -0.003(3) -0.008(3) 0.001(3)
C16A 0.023(4) 0.026(4) 0.031(4) 0.000(3) -0.008(3) -0.004(3)
Pd1B 0.0172(2) 0.0166(2) 0.0155(2) -0.00002(18) 0.00037(16) -0.00095(19)
Cl1B 0.0260(8) 0.0211(9) 0.0255(7) -0.0047(6) 0.0063(6) -0.0025(6)
S1B 0.0168(7) 0.0226(9) 0.0201(7) -0.0001(6) 0.0017(6) 0.0003(7)
O1B 0.019(2) 0.020(3) 0.019(2) -0.0012(19) -0.0030(16) 0.0015(19)
O2B 0.025(3) 0.078(4) 0.035(3) 0.024(3) -0.010(2) -0.019(3)
O3B 0.027(3) 0.046(3) 0.029(3) 0.012(2) 0.002(2) -0.004(2)
N1B 0.017(3) 0.019(3) 0.014(2) 0.0014(19) -0.004(2) -0.002(2)
N2B 0.020(3) 0.021(3) 0.023(3) -0.006(2) -0.005(2) -0.002(2)
N3B 0.017(3) 0.023(3) 0.023(3) 0.002(2) -0.002(2) 0.000(2)
N4B 0.018(3) 0.021(2) 0.019(3) -0.0031(19) -0.004(2) -0.0017(19)
C1B 0.017(3) 0.028(4) 0.016(3) 0.005(2) -0.002(2) -0.005(3)
C2B 0.018(3) 0.025(3) 0.019(3) 0.000(2) 0.000(2) -0.004(3)
C3B 0.018(3) 0.040(4) 0.015(3) 0.006(3) 0.002(2) 0.003(3)
C4B 0.023(4) 0.028(4) 0.029(4) 0.006(3) 0.002(3) 0.008(3)
C5B 0.027(4) 0.023(4) 0.031(4) -0.002(3) 0.007(3) 0.004(3)
C6B 0.018(3) 0.018(3) 0.019(3) 0.002(2) 0.000(2) -0.002(3)
C7B 0.024(3) 0.016(3) 0.019(3) 0.001(2) 0.000(3) 0.000(3)
C8B 0.019(3) 0.025(3) 0.016(3) 0.004(2) 0.004(2) -0.003(3)
C9B 0.028(4) 0.035(4) 0.041(4) 0.003(3) 0.003(3) 0.007(3)
C10B 0.017(3) 0.035(4) 0.021(3) -0.003(3) 0.001(2) -0.004(3)
C11B 0.043(4) 0.018(3) 0.033(3) 0.000(3) -0.003(3) -0.009(3)
C12B 0.050(5) 0.032(4) 0.064(5) -0.016(4) 0.010(4) -0.010(4)
C13B 0.035(4) 0.046(4) 0.024(3) -0.008(3) -0.003(3) -0.014(3)
C14B 0.024(3) 0.024(3) 0.021(3) 0.000(2) -0.001(2) 0.000(3)
C15B 0.025(4) 0.026(3) 0.024(3) 0.003(3) 0.001(3) -0.002(3)
C19B 0.014(3) 0.032(4) 0.031(4) 0.006(3) 0.000(3) 0.007(3)
C18B 0.027(5) 0.103(10) 0.045(5) -0.025(5) -0.020(4) 0.015(5)
C17B 0.039(5) 0.048(5) 0.047(5) -0.014(4) -0.026(4) 0.017(4)
C16B 0.031(4) 0.024(4) 0.028(3) -0.007(3) -0.011(3) 0.003(3)
Cl2A 0.0237(9) 0.0291(9) 0.0437(10) -0.0164(7) -0.0068(8) 0.0056(7)
Cl2B 0.0307(10) 0.0285(10) 0.0544(12) 0.0160(8) -0.0107(9) -0.0060(7)

loop_
_atom_type_symbol
_atom_type_description
_atom_type_scat_dispersion_real
_atom_type_scat_dispersion_imag
_atom_type_scat_source
C C 0.0033 0.0016 'International Tables Vol C Tables 4.2.6.8 and 6.1.1.4'
H H 0.0000 0.0000 'International Tables Vol C Tables 4.2.6.8 and 6.1.1.4'
N N 0.0061 0.0033 'International Tables Vol C Tables 4.2.6.8 and 6.1.1.4'
O O 0.0106 0.0060 'International Tables Vol C Tables 4.2.6.8 and 6.1.1.4'
S S 0.1246 0.1234 'International Tables Vol C Tables 4.2.6.8 and 6.1.1.4'
Cl Cl 0.1484 0.1585 'International Tables Vol C Tables 4.2.6.8 and 6.1.1.4'
Pd Pd -0.9988 1.0072 'International Tables Vol C Tables 4.2.6.8 and 6.1.1.4'

loop_
_geom_angle_atom_site_label_1
_geom_angle_atom_site_label_2
_geom_angle_atom_site_label_3
_geom_angle
N1A Pd1A O1A 92.4(2)
N1A Pd1A S1A 86.53(15)
O1A Pd1A S1A 178.31(13)
N1A Pd1A Cl1A 177.88(16)
O1A Pd1A Cl1A 88.48(14)
S1A Pd1A Cl1A 92.63(6)
C8A S1A Pd1A 97.3(2)
C1A O1A Pd1A 125.2(4)
C15A O3A H30A 109.5
C7A N1A N2A 117.5(5)
C7A N1A Pd1A 125.8(4)
N2A N1A Pd1A 116.7(4)
C8A N2A N1A 119.7(5)
C8A N2A H2A 120.2
N1A N2A H2A 120.2
C8A N3A C19A 123.5(6)
C8A N3A C16A 123.7(5)
C19A N3A C16A 112.4(5)
C14A N4A C10A 113.1(4)
C14A N4A C11A 105.0(5)
C10A N4A C11A 111.4(5)
C14A N4A H4A 109.1
C10A N4A H4A 109.1
C11A N4A H4A 109.1
O1A C1A C6A 125.1(6)
O1A C1A C2A 116.7(5)
C6A C1A C2A 118.3(6)
C3A C2A C1A 119.7(6)
C3A C2A C10A 118.4(6)
C1A C2A C10A 120.8(6)
C2A C3A C4A 122.3(6)
C2A C3A H3A 118.8
C4A C3A H3A 118.8
C5A C4A C3A 118.0(6)
C5A C4A C9A 121.2(6)
C3A C4A C9A 120.8(6)
C4A C5A C6A 121.7(6)
C4A C5A H5A 119.1
C6A C5A H5A 119.1
C5A C6A C1A 119.8(6)
C5A C6A C7A 116.5(6)
C1A C6A C7A 123.7(6)
N1A C7A C6A 127.1(6)
N1A C7A H7A 116.4
C6A C7A H7A 116.4
N3A C8A N2A 118.8(6)
N3A C8A S1A 121.6(5)
N2A C8A S1A 119.6(5)
C4A C9A H9A1 109.5
C4A C9A H9A2 109.5
H9A1 C9A H9A2 109.5
C4A C9A H9A3 109.5
H9A1 C9A H9A3 109.5
H9A2 C9A H9A3 109.5
C2A C10A N4A 115.2(5)
C2A C10A H10A 108.5
N4A C10A H10A 108.5
C2A C10A H10B 108.5
N4A C10A H10B 108.5
H10A C10A H10B 107.5
C12A C11A N4A 102.8(5)
C12A C11A H11A 111.2
N4A C11A H11A 111.2
C12A C11A H11B 111.2
N4A C11A H11B 111.2
H11A C11A H11B 109.1
C13A C12A C11A 103.2(6)
C13A C12A H12A 111.1
C11A C12A H12A 111.1
C13A C12A H12B 111.1
C11A C12A H12B 111.1
H12A C12A H12B 109.1
C12A C13A C14A 103.7(6)
C12A C13A H13A 111.0
C14A C13A H13A 111.0
C12A C13A H13B 111.0
C14A C13A H13B 111.0
H13A C13A H13B 109.0
C15A C14A N4A 110.4(5)
C15A C14A C13A 113.2(6)
N4A C14A C13A 107.1(5)
C15A C14A H14A 108.7
N4A C14A H14A 108.7
C13A C14A H14A 108.7
O2A C15A O3A 123.8(7)
O2A C15A C14A 124.5(7)
O3A C15A C14A 111.4(6)
N3A C19A C18A 103.8(6)
N3A C19A H19A 111.0
C18A C19A H19A 111.0
N3A C19A H19B 111.0
C18A C19A H19B 111.0
H19A C19A H19B 109.0
C19A C18A C17A 104.0(6)
C19A C18A H18A 111.0
C17A C18A H18A 111.0
C19A C18A H18B 111.0
C17A C18A H18B 111.0
H18A C18A H18B 109.0
C16A C17A C18A 104.2(6)
C16A C17A H17A 110.9
C18A C17A H17A 110.9
C16A C17A H17B 110.9
C18A C17A H17B 110.9
H17A C17A H17B 108.9
N3A C16A C17A 102.9(6)
N3A C16A H16A 111.2
C17A C16A H16A 111.2
N3A C16A H16B 111.2
C17A C16A H16B 111.2
H16A C16A H16B 109.1
N1B Pd1B O1B 91.9(2)
N1B Pd1B S1B 86.80(15)
O1B Pd1B S1B 177.55(13)
N1B Pd1B Cl1B 177.82(16)
O1B Pd1B Cl1B 88.62(14)
S1B Pd1B Cl1B 92.73(6)
C8B S1B Pd1B 97.1(2)
C1B O1B Pd1B 125.2(4)
C15B O3B H30B 109.5
C7B N1B N2B 116.5(5)
C7B N1B Pd1B 126.7(4)
N2B N1B Pd1B 116.9(4)
C8B N2B N1B 118.1(5)
C8B N2B H2B 120.9
N1B N2B H2B 120.9
C8B N3B C19B 122.5(6)
C8B N3B C16B 123.7(6)
C19B N3B C16B 113.1(5)
C14B N4B C10B 113.9(5)
C14B N4B C11B 107.9(5)
C10B N4B C11B 112.0(5)
C14B N4B H4B 107.6
C10B N4B H4B 107.6
C11B N4B H4B 107.6
O1B C1B C6B 125.5(5)
O1B C1B C2B 116.6(6)
C6B C1B C2B 117.8(6)
C3B C2B C1B 120.4(6)
C3B C2B C10B 122.8(6)
C1B C2B C10B 116.6(6)
C2B C3B C4B 122.9(6)
C2B C3B H3B 118.5
C4B C3B H3B 118.5
C5B C4B C3B 116.8(7)
C5B C4B C9B 122.7(7)
C3B C4B C9B 120.5(6)
C4B C5B C6B 123.6(7)
C4B C5B H5B 118.2
C6B C5B H5B 118.2
C7B C6B C1B 124.2(6)
C7B C6B C5B 117.3(6)
C1B C6B C5B 118.4(6)
N1B C7B C6B 125.5(6)
N1B C7B H7B 117.2
C6B C7B H7B 117.2
N3B C8B N2B 117.9(6)
N3B C8B S1B 121.2(5)
N2B C8B S1B 120.9(5)
C4B C9B H9B1 109.5
C4B C9B H9B2 109.5
H9B1 C9B H9B2 109.5
C4B C9B H9B3 109.5
H9B1 C9B H9B3 109.5
H9B2 C9B H9B3 109.5
C2B C10B N4B 111.4(5)
C2B C10B H10C 109.4
N4B C10B H10C 109.4
C2B C10B H10D 109.4
N4B C10B H10D 109.4
H10C C10B H10D 108.0
C12B C11B N4B 104.3(5)
C12B C11B H11C 110.9
N4B C11B H11C 110.9
C12B C11B H11D 110.9
N4B C11B H11D 110.9
H11C C11B H11D 108.9
C13B C12B C11B 102.7(6)
C13B C12B H12C 111.2
C11B C12B H12C 111.2
C13B C12B H12D 111.2
C11B C12B H12D 111.2
H12C C12B H12D 109.1
C12B C13B C14B 102.0(5)
C12B C13B H13C 111.4
C14B C13B H13C 111.4
C12B C13B H13D 111.4
C14B C13B H13D 111.4
H13C C13B H13D 109.2
C15B C14B N4B 109.3(5)
C15B C14B C13B 113.8(5)
N4B C14B C13B 103.4(5)
C15B C14B H14B 110.1
N4B C14B H14B 110.1
C13B C14B H14B 110.1
O2B C15B O3B 124.2(7)
O2B C15B C14B 124.1(6)
O3B C15B C14B 111.7(5)
N3B C19B C18B 100.1(6)
N3B C19B H19C 111.7
C18B C19B H19C 111.7
N3B C19B H19D 111.7
C18B C19B H19D 111.7
H19C C19B H19D 109.5
C17B C18B C19B 107.1(7)
C17B C18B H18C 110.3
C19B C18B H18C 110.3
C17B C18B H18D 110.3
C19B C18B H18D 110.3
H18C C18B H18D 108.5
C18B C17B C16B 104.9(7)
C18B C17B H17C 110.8
C16B C17B H17C 110.8
C18B C17B H17D 110.8
C16B C17B H17D 110.8
H17C C17B H17D 108.8
N3B C16B C17B 103.1(6)
N3B C16B H16C 111.2
C17B C16B H16C 111.1
N3B C16B H16D 111.2
C17B C16B H16D 111.2
H16C C16B H16D 109.1

loop_
_geom_bond_atom_site_label_1
_geom_bond_atom_site_label_2
_geom_bond_distance
Pd1A N1A 1.977(5)
Pd1A O1A 2.015(4)
Pd1A S1A 2.2470(16)
Pd1A Cl1A 2.3049(17)
S1A C8A 1.722(6)
O1A C1A 1.321(8)
O2A C15A 1.211(8)
O3A C15A 1.305(9)
O3A H30A 0.8400
N1A C7A 1.277(8)
N1A N2A 1.381(7)
N2A C8A 1.351(8)
N2A H2A 0.8800
N3A C8A 1.318(8)
N3A C19A 1.456(8)
N3A C16A 1.480(8)
N4A C14A 1.510(8)
N4A C10A 1.511(7)
N4A C11A 1.523(7)
N4A H4A 1.0000
C1A C6A 1.410(8)
C1A C2A 1.420(8)
C2A C3A 1.384(9)
C2A C10A 1.506(9)
C3A C4A 1.394(9)
C3A H3A 0.9500
C4A C5A 1.380(9)
C4A C9A 1.514(9)
C5A C6A 1.408(9)
C5A H5A 0.9500
C6A C7A 1.448(8)
C7A H7A 0.9500
C9A H9A1 0.9800
C9A H9A2 0.9800
C9A H9A3 0.9800
C10A H10A 0.9900
C10A H10B 0.9900
C11A C12A 1.515(10)
C11A H11A 0.9900
C11A H11B 0.9900
C12A C13A 1.507(10)
C12A H12A 0.9900
C12A H12B 0.9900
C13A C14A 1.536(9)
C13A H13A 0.9900
C13A H13B 0.9900
C14A C15A 1.490(10)
C14A H14A 1.0000
C19A C18A 1.493(9)
C19A H19A 0.9900
C19A H19B 0.9900
C18A C17A 1.533(10)
C18A H18A 0.9900
C18A H18B 0.9900
C17A C16A 1.512(9)
C17A H17A 0.9900
C17A H17B 0.9900
C16A H16A 0.9900
C16A H16B 0.9900
Pd1B N1B 1.972(5)
Pd1B O1B 2.010(4)
Pd1B S1B 2.2428(16)
Pd1B Cl1B 2.3109(17)
S1B C8B 1.713(7)
O1B C1B 1.307(8)
O2B C15B 1.196(8)
O3B C15B 1.316(8)
O3B H30B 0.8400
N1B C7B 1.307(8)
N1B N2B 1.402(6)
N2B C8B 1.352(8)
N2B H2B 0.8800
N3B C8B 1.331(8)
N3B C19B 1.475(8)
N3B C16B 1.475(8)
N4B C14B 1.501(7)
N4B C10B 1.505(8)
N4B C11B 1.506(7)
N4B H4B 1.0000
C1B C6B 1.422(9)
C1B C2B 1.432(8)
C2B C3B 1.382(9)
C2B C10B 1.504(10)
C3B C4B 1.406(10)
C3B H3B 0.9500
C4B C5B 1.367(9)
C4B C9B 1.493(10)
C5B C6B 1.434(9)
C5B H5B 0.9500
C6B C7B 1.419(8)
C7B H7B 0.9500
C9B H9B1 0.9800
C9B H9B2 0.9800
C9B H9B3 0.9800
C10B H10C 0.9900
C10B H10D 0.9900
C11B C12B 1.506(10)
C11B H11C 0.9900
C11B H11D 0.9900
C12B C13B 1.502(10)
C12B H12C 0.9900
C12B H12D 0.9900
C13B C14B 1.537(8)
C13B H13C 0.9900
C13B H13D 0.9900
C14B C15B 1.494(9)
C14B H14B 1.0000
C19B C18B 1.549(11)
C19B H19C 0.9900
C19B H19D 0.9900
C18B C17B 1.443(13)
C18B H18C 0.9900
C18B H18D 0.9900
C17B C16B 1.526(9)
C17B H17C 0.9900
C17B H17D 0.9900
C16B H16C 0.9900
C16B H16D 0.9900

loop_
_geom_hbond_atom_site_label_D
_geom_hbond_atom_site_label_H
_geom_hbond_atom_site_label_A
_geom_hbond_distance_DH
_geom_hbond_distance_HA
_geom_hbond_distance_DA
_geom_hbond_angle_DHA
_geom_hbond_site_symmetry_A
N2A H2A Cl2A 0.88 2.31 3.157(6) 160.2 .
N4A H4A O2A 1.00 2.23 2.746(7) 110.8 .
N4A H4A Cl2B 1.00 2.34 3.240(5) 149.7 1_454
O3B H30B Cl2A 0.84 2.09 2.926(5) 170.4 2_646
N2B H2B Cl2B 0.88 2.34 3.162(6) 156.5 2_646
N4B H4B O1B 1.00 1.87 2.638(6) 131.7 .
N4B H4B O2B 1.00 2.13 2.695(7) 113.6 .

loop_
_geom_torsion_atom_site_label_1
_geom_torsion_atom_site_label_2
_geom_torsion_atom_site_label_3
_geom_torsion_atom_site_label_4
_geom_torsion
C7A N1A N2A C8A -176.9(6)
Pd1A N1A N2A C8A 3.5(7)
Pd1A O1A C1A C6A -9.7(9)
Pd1A O1A C1A C2A 171.2(4)
O1A C1A C2A C3A 175.3(6)
C6A C1A C2A C3A -3.8(9)
O1A C1A C2A C10A 7.0(9)
C6A C1A C2A C10A -172.2(5)
C1A C2A C3A C4A 0.6(10)
C10A C2A C3A C4A 169.2(6)
C2A C3A C4A C5A 1.6(10)
C2A C3A C4A C9A -176.5(6)
C3A C4A C5A C6A -0.5(10)
C9A C4A C5A C6A 177.6(6)
C4A C5A C6A C1A -2.8(10)
C4A C5A C6A C7A -179.9(6)
O1A C1A C6A C5A -174.2(6)
C2A C1A C6A C5A 4.9(9)
O1A C1A C6A C7A 2.7(10)
C2A C1A C6A C7A -178.2(6)
N2A N1A C7A C6A -179.9(5)
Pd1A N1A C7A C6A -0.4(9)
C5A C6A C7A N1A 179.9(6)
C1A C6A C7A N1A 2.9(10)
C19A N3A C8A N2A 177.4(5)
C16A N3A C8A N2A 5.8(9)
C19A N3A C8A S1A -1.1(9)
C16A N3A C8A S1A -172.7(5)
N1A N2A C8A N3A -179.4(5)
N1A N2A C8A S1A -0.9(8)
Pd1A S1A C8A N3A 176.9(5)
Pd1A S1A C8A N2A -1.6(5)
C3A C2A C10A N4A 102.5(7)
C1A C2A C10A N4A -89.0(7)
C14A N4A C10A C2A 69.4(7)
C11A N4A C10A C2A -172.6(5)
C14A N4A C11A C12A 32.5(7)
C10A N4A C11A C12A -90.3(7)
N4A C11A C12A C13A -43.1(7)
C11A C12A C13A C14A 36.4(7)
C10A N4A C14A C15A -124.8(6)
C11A N4A C14A C15A 113.5(5)
C10A N4A C14A C13A 111.5(6)
C11A N4A C14A C13A -10.1(6)
C12A C13A C14A C15A -138.1(6)
C12A C13A C14A N4A -16.2(7)
N4A C14A C15A O2A -12.4(9)
C13A C14A C15A O2A 107.7(8)
N4A C14A C15A O3A 173.0(5)
C13A C14A C15A O3A -66.9(7)
C8A N3A C19A C18A 173.4(6)
C16A N3A C19A C18A -14.1(7)
N3A C19A C18A C17A 30.4(7)
C19A C18A C17A C16A -36.1(7)
C8A N3A C16A C17A 164.1(6)
C19A N3A C16A C17A -8.3(7)
C18A C17A C16A N3A 26.8(7)
C7B N1B N2B C8B 177.7(5)
Pd1B N1B N2B C8B -3.8(7)
Pd1B O1B C1B C6B 10.6(9)
Pd1B O1B C1B C2B -170.9(4)
O1B C1B C2B C3B -177.4(6)
C6B C1B C2B C3B 1.3(9)
O1B C1B C2B C10B -3.7(8)
C6B C1B C2B C10B 175.0(6)
C1B C2B C3B C4B 1.0(10)
C10B C2B C3B C4B -172.3(6)
C2B C3B C4B C5B -0.8(11)
C2B C3B C4B C9B 177.9(7)
C3B C4B C5B C6B -1.7(11)
C9B C4B C5B C6B 179.6(7)
O1B C1B C6B C7B -1.9(10)
C2B C1B C6B C7B 179.5(6)
O1B C1B C6B C5B 175.0(6)
C2B C1B C6B C5B -3.6(9)
C4B C5B C6B C7B -178.9(7)
C4B C5B C6B C1B 4.0(11)
N2B N1B C7B C6B 179.6(5)
Pd1B N1B C7B C6B 1.3(9)
C1B C6B C7B N1B -4.6(10)
C5B C6B C7B N1B 178.4(6)
C19B N3B C8B N2B -177.4(6)
C16B N3B C8B N2B -8.0(9)
C19B N3B C8B S1B 2.1(9)
C16B N3B C8B S1B 171.6(5)
N1B N2B C8B N3B 179.9(5)
N1B N2B C8B S1B 0.4(8)
Pd1B S1B C8B N3B -177.0(5)
Pd1B S1B C8B N2B 2.6(5)
C3B C2B C10B N4B -133.3(6)
C1B C2B C10B N4B 53.1(7)
C14B N4B C10B C2B 76.7(6)
C11B N4B C10B C2B -160.4(5)
C14B N4B C11B C12B -13.0(7)
C10B N4B C11B C12B -139.2(5)
N4B C11B C12B C13B 35.9(7)
C11B C12B C13B C14B -44.7(7)
C10B N4B C14B C15B -127.7(5)
C11B N4B C14B C15B 107.2(6)
C10B N4B C14B C13B 110.8(6)
C11B N4B C14B C13B -14.3(6)
C12B C13B C14B C15B -82.2(7)
C12B C13B C14B N4B 36.2(7)
N4B C14B C15B O2B 3.9(9)
C13B C14B C15B O2B 118.8(8)
N4B C14B C15B O3B -176.0(5)
C13B C14B C15B O3B -61.1(8)
C8B N3B C19B C18B -176.2(6)
C16B N3B C19B C18B 13.3(8)
N3B C19B C18B C17B -29.9(10)
C19B C18B C17B C16B 35.4(11)
C8B N3B C16B C17B -163.6(7)
C19B N3B C16B C17B 6.7(8)
C18B C17B C16B N3B -25.7(10)
